data_4025968
loop_
_publ_author_name
'Gaosheng Yang'
'Yue Shen'
'Kui Li'
'Yongxian Sun'
'Yuanyuan Hua'

_publ_section_title
;
 AlCl3-Promoted Highly Regio- and Diastereoselective [3 + 2]
 Cycloadditions of Activated Cyclopropanes and Aromatic Aldehydes:
 Construction of 2,5-Diaryl-3,3,4-trisubstituted Tetrahydrofurans
;
_journal_name_full 'Journal of Organic Chemistry'
_journal_page_first 229
_journal_page_last 233
_journal_paper_doi 10.1021/jo1020773
_journal_volume 76
_journal_year 2011
_chemical_formula_sum 'C29 H28 O6'
_chemical_formula_weight 472.51
_chemical_name_systematic
; 
 Diethyl r-4-benzoyl-t-2,t-5-diphenyltetrahydrofuran-3,3-dicarboxylate 
;
_space_group_IT_number 2
_symmetry_cell_setting triclinic
_symmetry_space_group_name_Hall '-P 1'
_symmetry_space_group_name_H-M 'P -1'
_atom_sites_solution_hydrogens geom
_atom_sites_solution_primary direct
_atom_sites_solution_secondary difmap
_audit_creation_method SHELXL-97
_cell_angle_alpha 106.912(4)
_cell_angle_beta 101.977(4)
_cell_angle_gamma 110.918(3)
_cell_formula_units_Z 2
_cell_length_a 9.752(3)
_cell_length_b 11.530(3)
_cell_length_c 13.417(6)
_cell_measurement_temperature 293(2)
_cell_volume 1263.8(8)
_computing_structure_refinement 'SHELXL-97 (Sheldrick, 1997)'
_computing_structure_solution 'SHELXS-97 (Sheldrick, 1990)'
_diffrn_ambient_temperature 293(2)
_diffrn_measured_fraction_theta_full 0.972
_diffrn_measured_fraction_theta_max 0.972
_diffrn_radiation_monochromator graphite
_diffrn_radiation_source 'fine-focus sealed tube'
_diffrn_radiation_type MoK\a
_diffrn_radiation_wavelength 0.71073
_diffrn_reflns_av_R_equivalents 0.0204
_diffrn_reflns_av_sigmaI/netI 0.0264
_diffrn_reflns_limit_h_max 12
_diffrn_reflns_limit_h_min -11
_diffrn_reflns_limit_k_max 13
_diffrn_reflns_limit_k_min -15
_diffrn_reflns_limit_l_max 17
_diffrn_reflns_limit_l_min -17
_diffrn_reflns_number 11069
_diffrn_reflns_theta_full 27.62
_diffrn_reflns_theta_max 27.62
_diffrn_reflns_theta_min 1.69
_exptl_absorpt_coefficient_mu 0.086
_exptl_absorpt_correction_T_max 1.000000
_exptl_absorpt_correction_T_min 0.868408
_exptl_absorpt_correction_type multi-scan
_exptl_absorpt_process_details sadabs
_exptl_crystal_density_diffrn 1.242
_exptl_crystal_F_000 500
_exptl_crystal_size_max 0.32
_exptl_crystal_size_mid 0.24
_exptl_crystal_size_min 0.16
_refine_diff_density_max 0.398
_refine_diff_density_min -0.309
_refine_diff_density_rms 0.052
_refine_ls_extinction_method none
_refine_ls_goodness_of_fit_ref 1.032
_refine_ls_hydrogen_treatment constr
_refine_ls_matrix_type full
_refine_ls_number_parameters 318
_refine_ls_number_reflns 5728
_refine_ls_number_restraints 0
_refine_ls_restrained_S_all 1.032
_refine_ls_R_factor_all 0.0676
_refine_ls_R_factor_gt 0.0514
_refine_ls_shift/su_max 0.001
_refine_ls_shift/su_mean 0.000
_refine_ls_structure_factor_coef Fsqd
_refine_ls_weighting_details 'calc w=1/[\s^2^(Fo^2^)+(0.0866P)^2^+0.1798P] where P=(Fo^2^+2Fc^2^)/3'
_refine_ls_weighting_scheme calc
_refine_ls_wR_factor_gt 0.1447
_refine_ls_wR_factor_ref 0.1612
_reflns_number_gt 4253
_reflns_number_total 5728
_reflns_threshold_expression >2sigma(I)
_cod_data_source_file jo1020773_si_004.cif
_cod_data_source_block 100927a_om
_cod_original_cell_volume 1263.7(7)
_cod_original_sg_symbol_H-M 'P -1 '
_cod_database_code 4025968

loop_
_symmetry_equiv_pos_as_xyz
'x, y, z'
'-x, -y, -z'

loop_
_atom_site_label
_atom_site_type_symbol
_atom_site_fract_x
_atom_site_fract_y
_atom_site_fract_z
_atom_site_U_iso_or_equiv
_atom_site_adp_type
_atom_site_occupancy
_atom_site_symmetry_multiplicity
_atom_site_calc_flag
_atom_site_refinement_flags
O6 O 0.15509(13) 1.06330(11) 0.38956(8) 0.0559(3) Uani 1 1 d .
O2 O 0.35708(13) 0.77287(11) 0.24276(9) 0.0560(3) Uani 1 1 d .
O4 O -0.06826(13) 0.77330(11) 0.22544(9) 0.0594(3) Uani 1 1 d .
O5 O 0.20566(16) 0.93991(13) 0.48048(9) 0.0694(3) Uani 1 1 d .
O3 O 0.04455(14) 0.81541(13) 0.10258(9) 0.0682(3) Uani 1 1 d .
C24 C 0.05321(18) 0.82358(15) 0.19493(12) 0.0494(3) Uani 1 1 d .
C8 C 0.34432(17) 0.97721(15) 0.26583(11) 0.0464(3) Uani 1 1 d .
H8 H 0.3047 0.9672 0.1890 0.056 Uiso 1 1 calc R
C27 C 0.18904(17) 0.96377(16) 0.39913(11) 0.0495(3) Uani 1 1 d .
C16 C 0.25740(18) 0.77562(16) 0.30658(12) 0.0501(4) Uani 1 1 d .
H16 H 0.3203 0.8076 0.3848 0.060 Uiso 1 1 calc R
O1 O 0.51373(16) 1.16444(13) 0.43507(10) 0.0759(4) Uani 1 1 d .
C23 C 0.20735(17) 0.88755(15) 0.29249(10) 0.0450(3) Uani 1 1 d .
C7 C 0.42547(18) 1.12711(16) 0.34153(12) 0.0516(4) Uani 1 1 d .
C6 C 0.39608(18) 1.22613(16) 0.30144(13) 0.0523(4) Uani 1 1 d .
C10 C 0.55396(19) 0.92894(18) 0.19974(12) 0.0549(4) Uani 1 1 d .
C9 C 0.45816(18) 0.91223(17) 0.27383(12) 0.0520(4) Uani 1 1 d .
H9 H 0.5284 0.9509 0.3511 0.062 Uiso 1 1 calc R
C1 C 0.2678(2) 1.18670(18) 0.20896(13) 0.0586(4) Uani 1 1 d .
H1 H 0.2006 1.0952 0.1676 0.070 Uiso 1 1 calc R
C17 C 0.1294(2) 0.63584(16) 0.27160(13) 0.0553(4) Uani 1 1 d .
C22 C 0.0638(2) 0.54285(18) 0.16212(15) 0.0679(5) Uani 1 1 d .
H22 H 0.1004 0.5661 0.1086 0.081 Uiso 1 1 calc R
C11 C 0.7104(2) 1.01402(19) 0.24490(15) 0.0675(5) Uani 1 1 d .
H11 H 0.7581 1.0581 0.3217 0.081 Uiso 1 1 calc R
C2 C 0.2397(3) 1.2830(2) 0.17806(18) 0.0759(5) Uani 1 1 d .
H2 H 0.1538 1.2563 0.1161 0.091 Uiso 1 1 calc R
C18 C 0.0764(3) 0.5981(2) 0.35024(17) 0.0723(5) Uani 1 1 d .
H18 H 0.1221 0.6582 0.4245 0.087 Uiso 1 1 calc R
C28 C 0.1659(3) 1.16096(18) 0.49236(16) 0.0756(6) Uani 1 1 d .
H28A H 0.2695 1.2005 0.5476 0.091 Uiso 1 1 calc R
H28B H 0.0895 1.1164 0.5218 0.091 Uiso 1 1 calc R
C13 C 0.7325(3) 0.9715(2) 0.06623(17) 0.0804(6) Uani 1 1 d .
H13 H 0.7923 0.9869 0.0215 0.096 Uiso 1 1 calc R
C5 C 0.4938(2) 1.3628(2) 0.36219(19) 0.0783(5) Uani 1 1 d .
H5 H 0.5798 1.3908 0.4245 0.094 Uiso 1 1 calc R
C12 C 0.7993(3) 1.0358(2) 0.17811(17) 0.0796(6) Uani 1 1 d .
H12 H 0.9056 1.0951 0.2104 0.096 Uiso 1 1 calc R
C25 C -0.2208(2) 0.6924(2) 0.13605(19) 0.0841(6) Uani 1 1 d .
H25A H -0.2528 0.7508 0.1080 0.101 Uiso 1 1 calc R
H25B H -0.2136 0.6269 0.0754 0.101 Uiso 1 1 calc R
C29 C 0.1350(3) 1.2675(2) 0.46664(19) 0.0858(6) Uani 1 1 d .
H29A H 0.2088 1.3088 0.4352 0.129 Uiso 1 1 calc R
H29B H 0.1455 1.3349 0.5336 0.129 Uiso 1 1 calc R
H29C H 0.0306 1.2279 0.4144 0.129 Uiso 1 1 calc R
C15 C 0.4864(2) 0.8613(3) 0.08576(15) 0.0872(7) Uani 1 1 d .
H15 H 0.3806 0.8006 0.0532 0.105 Uiso 1 1 calc R
C3 C 0.3387(3) 1.4178(2) 0.2391(2) 0.0910(7) Uani 1 1 d .
H3 H 0.3204 1.4825 0.2180 0.109 Uiso 1 1 calc R
C21 C -0.0551(3) 0.4163(2) 0.1322(2) 0.0877(6) Uani 1 1 d .
H21 H -0.0980 0.3544 0.0586 0.105 Uiso 1 1 calc R
C19 C -0.0445(3) 0.4711(2) 0.3193(2) 0.0922(7) Uani 1 1 d .
H19 H -0.0811 0.4468 0.3724 0.111 Uiso 1 1 calc R
C14 C 0.5773(3) 0.8842(3) 0.01950(17) 0.0982(8) Uani 1 1 d .
H14 H 0.5314 0.8393 -0.0574 0.118 Uiso 1 1 calc R
C4 C 0.4642(3) 1.4576(2) 0.3308(2) 0.1001(8) Uani 1 1 d .
H4 H 0.5301 1.5494 0.3723 0.120 Uiso 1 1 calc R
C20 C -0.1105(3) 0.3809(2) 0.2097(2) 0.0953(7) Uani 1 1 d .
H20 H -0.1927 0.2960 0.1886 0.114 Uiso 1 1 calc R
C26 C -0.3327(3) 0.6243(4) 0.1774(3) 0.1283(11) Uani 1 1 d .
H26A H -0.3026 0.5642 0.2025 0.192 Uiso 1 1 calc R
H26B H -0.4336 0.5732 0.1194 0.192 Uiso 1 1 calc R
H26C H -0.3379 0.6895 0.2383 0.192 Uiso 1 1 calc R

loop_
_atom_site_aniso_label
_atom_site_aniso_U_11
_atom_site_aniso_U_22
_atom_site_aniso_U_33
_atom_site_aniso_U_23
_atom_site_aniso_U_13
_atom_site_aniso_U_12
O6 0.0620(7) 0.0501(6) 0.0512(6) 0.0086(5) 0.0230(5) 0.0278(5)
O2 0.0620(7) 0.0630(7) 0.0550(6) 0.0223(5) 0.0242(5) 0.0392(6)
O4 0.0460(6) 0.0591(7) 0.0606(6) 0.0184(5) 0.0079(5) 0.0206(5)
O5 0.0864(9) 0.0843(9) 0.0458(6) 0.0243(6) 0.0293(6) 0.0446(7)
O3 0.0656(7) 0.0782(8) 0.0409(6) 0.0162(5) 0.0025(5) 0.0260(6)
C24 0.0503(8) 0.0453(8) 0.0437(7) 0.0089(6) 0.0066(6) 0.0242(7)
C8 0.0480(8) 0.0558(8) 0.0353(6) 0.0141(6) 0.0118(5) 0.0277(7)
C27 0.0461(8) 0.0541(8) 0.0397(7) 0.0096(6) 0.0141(6) 0.0209(7)
C16 0.0557(9) 0.0608(9) 0.0403(7) 0.0194(6) 0.0144(6) 0.0347(8)
O1 0.0772(8) 0.0703(8) 0.0504(6) 0.0095(6) -0.0067(6) 0.0294(7)
C23 0.0473(8) 0.0497(8) 0.0342(6) 0.0103(5) 0.0096(5) 0.0253(6)
C7 0.0461(8) 0.0592(9) 0.0427(7) 0.0134(6) 0.0120(6) 0.0238(7)
C6 0.0490(8) 0.0560(9) 0.0529(8) 0.0184(7) 0.0220(7) 0.0247(7)
C10 0.0588(9) 0.0706(10) 0.0464(7) 0.0217(7) 0.0196(7) 0.0411(8)
C9 0.0498(8) 0.0650(10) 0.0431(7) 0.0180(7) 0.0140(6) 0.0316(8)
C1 0.0659(10) 0.0638(10) 0.0521(8) 0.0222(7) 0.0217(7) 0.0355(8)
C17 0.0645(10) 0.0562(9) 0.0550(8) 0.0234(7) 0.0198(7) 0.0369(8)
C22 0.0796(12) 0.0605(11) 0.0588(10) 0.0184(8) 0.0182(9) 0.0338(10)
C11 0.0659(11) 0.0724(11) 0.0535(9) 0.0174(8) 0.0238(8) 0.0242(9)
C2 0.0837(14) 0.0903(15) 0.0768(12) 0.0405(11) 0.0299(10) 0.0562(12)
C18 0.0933(14) 0.0661(11) 0.0689(11) 0.0305(9) 0.0351(10) 0.0410(11)
C28 0.0890(14) 0.0562(10) 0.0713(11) 0.0045(8) 0.0451(11) 0.0285(10)
C13 0.0947(16) 0.1043(16) 0.0715(12) 0.0427(11) 0.0495(12) 0.0578(14)
C5 0.0597(11) 0.0594(11) 0.0935(14) 0.0216(10) 0.0127(10) 0.0180(9)
C12 0.0783(13) 0.0805(13) 0.0744(12) 0.0254(10) 0.0389(11) 0.0271(11)
C25 0.0513(11) 0.0828(14) 0.0905(14) 0.0360(11) -0.0035(10) 0.0153(10)
C29 0.0787(14) 0.0619(12) 0.0981(15) 0.0013(10) 0.0313(12) 0.0359(11)
C15 0.0616(11) 0.139(2) 0.0487(9) 0.0206(11) 0.0177(8) 0.0463(13)
C3 0.0977(17) 0.0776(15) 0.1223(19) 0.0525(14) 0.0443(15) 0.0516(14)
C21 0.0956(16) 0.0620(12) 0.0840(14) 0.0133(11) 0.0173(12) 0.0330(12)
C19 0.1161(19) 0.0757(14) 0.1088(18) 0.0507(14) 0.0592(16) 0.0458(14)
C14 0.0934(17) 0.160(2) 0.0490(10) 0.0309(12) 0.0317(10) 0.0695(17)
C4 0.0890(17) 0.0583(12) 0.135(2) 0.0346(13) 0.0252(16) 0.0246(12)
C20 0.0987(18) 0.0567(12) 0.120(2) 0.0302(13) 0.0341(15) 0.0297(12)
C26 0.0675(15) 0.140(3) 0.136(2) 0.069(2) 0.0100(15) 0.0049(16)

loop_
_atom_type_symbol
_atom_type_description
_atom_type_scat_dispersion_real
_atom_type_scat_dispersion_imag
_atom_type_scat_source
C C 0.0033 0.0016 'International Tables Vol C Tables 4.2.6.8 and 6.1.1.4'
H H 0.0000 0.0000 'International Tables Vol C Tables 4.2.6.8 and 6.1.1.4'
O O 0.0106 0.0060 'International Tables Vol C Tables 4.2.6.8 and 6.1.1.4'

loop_
_geom_angle_atom_site_label_1
_geom_angle_atom_site_label_2
_geom_angle_atom_site_label_3
_geom_angle
C27 O6 C28 115.83(13)
C16 O2 C9 104.20(11)
C24 O4 C25 116.00(14)
O3 C24 O4 124.77(14)
O3 C24 C23 124.32(15)
O4 C24 C23 110.85(12)
C7 C8 C9 111.55(12)
C7 C8 C23 115.49(11)
C9 C8 C23 103.48(12)
C7 C8 H8 108.7
C9 C8 H8 108.7
C23 C8 H8 108.7
O5 C27 O6 124.53(13)
O5 C27 C23 125.11(15)
O6 C27 C23 110.35(12)
O2 C16 C17 110.46(12)
O2 C16 C23 103.78(11)
C17 C16 C23 117.53(12)
O2 C16 H16 108.2
C17 C16 H16 108.2
C23 C16 H16 108.2
C27 C23 C24 109.67(12)
C27 C23 C8 113.43(12)
C24 C23 C8 110.37(12)
C27 C23 C16 110.25(11)
C24 C23 C16 110.64(11)
C8 C23 C16 102.30(11)
O1 C7 C6 120.55(14)
O1 C7 C8 119.22(14)
C6 C7 C8 120.23(13)
C5 C6 C1 118.84(16)
C5 C6 C7 118.88(16)
C1 C6 C7 122.15(15)
C11 C10 C15 118.61(16)
C11 C10 C9 120.02(14)
C15 C10 C9 121.37(16)
O2 C9 C10 111.18(12)
O2 C9 C8 103.49(12)
C10 C9 C8 113.93(12)
O2 C9 H9 109.4
C10 C9 H9 109.4
C8 C9 H9 109.4
C2 C1 C6 120.32(18)
C2 C1 H1 119.8
C6 C1 H1 119.8
C18 C17 C22 118.91(18)
C18 C17 C16 119.45(15)
C22 C17 C16 121.63(15)
C21 C22 C17 120.34(19)
C21 C22 H22 119.8
C17 C22 H22 119.8
C10 C11 C12 121.00(17)
C10 C11 H11 119.5
C12 C11 H11 119.5
C3 C2 C1 119.8(2)
C3 C2 H2 120.1
C1 C2 H2 120.1
C17 C18 C19 120.37(19)
C17 C18 H18 119.8
C19 C18 H18 119.8
O6 C28 C29 107.92(17)
O6 C28 H28A 110.1
C29 C28 H28A 110.1
O6 C28 H28B 110.1
C29 C28 H28B 110.1
H28A C28 H28B 108.4
C12 C13 C14 119.59(19)
C12 C13 H13 120.2
C14 C13 H13 120.2
C4 C5 C6 120.3(2)
C4 C5 H5 119.9
C6 C5 H5 119.9
C13 C12 C11 120.4(2)
C13 C12 H12 119.8
C11 C12 H12 119.8
C26 C25 O4 109.3(2)
C26 C25 H25A 109.8
O4 C25 H25A 109.8
C26 C25 H25B 109.8
O4 C25 H25B 109.8
H25A C25 H25B 108.3
C28 C29 H29A 109.5
C28 C29 H29B 109.5
H29A C29 H29B 109.5
C28 C29 H29C 109.5
H29A C29 H29C 109.5
H29B C29 H29C 109.5
C10 C15 C14 119.8(2)
C10 C15 H15 120.1
C14 C15 H15 120.1
C4 C3 C2 120.3(2)
C4 C3 H3 119.9
C2 C3 H3 119.9
C20 C21 C22 120.5(2)
C20 C21 H21 119.7
C22 C21 H21 119.7
C20 C19 C18 119.9(2)
C20 C19 H19 120.0
C18 C19 H19 120.0
C13 C14 C15 120.61(19)
C13 C14 H14 119.7
C15 C14 H14 119.7
C3 C4 C5 120.5(2)
C3 C4 H4 119.8
C5 C4 H4 119.8
C21 C20 C19 119.9(2)
C21 C20 H20 120.1
C19 C20 H20 120.1
C25 C26 H26A 109.5
C25 C26 H26B 109.5
H26A C26 H26B 109.5
C25 C26 H26C 109.5
H26A C26 H26C 109.5
H26B C26 H26C 109.5

loop_
_geom_bond_atom_site_label_1
_geom_bond_atom_site_label_2
_geom_bond_distance
O6 C27 1.3351(19)
O6 C28 1.4604(18)
O2 C16 1.4249(18)
O2 C9 1.427(2)
O4 C24 1.325(2)
O4 C25 1.462(2)
O5 C27 1.1943(19)
O3 C24 1.1976(19)
C24 C23 1.532(2)
C8 C7 1.521(2)
C8 C9 1.548(2)
C8 C23 1.552(2)
C8 H8 0.9800
C27 C23 1.5290(19)
C16 C17 1.502(2)
C16 C23 1.579(2)
C16 H16 0.9800
O1 C7 1.2141(18)
C7 C6 1.484(2)
C6 C5 1.383(3)
C6 C1 1.390(2)
C10 C11 1.364(3)
C10 C15 1.379(2)
C10 C9 1.505(2)
C9 H9 0.9800
C1 C2 1.385(2)
C1 H1 0.9300
C17 C18 1.380(2)
C17 C22 1.386(2)
C22 C21 1.376(3)
C22 H22 0.9300
C11 C12 1.384(3)
C11 H11 0.9300
C2 C3 1.371(3)
C2 H2 0.9300
C18 C19 1.384(3)
C18 H18 0.9300
C28 C29 1.478(3)
C28 H28A 0.9700
C28 H28B 0.9700
C13 C12 1.352(3)
C13 C14 1.359(3)
C13 H13 0.9300
C5 C4 1.378(3)
C5 H5 0.9300
C12 H12 0.9300
C25 C26 1.417(3)
C25 H25A 0.9700
C25 H25B 0.9700
C29 H29A 0.9600
C29 H29B 0.9600
C29 H29C 0.9600
C15 C14 1.394(3)
C15 H15 0.9300
C3 C4 1.367(4)
C3 H3 0.9300
C21 C20 1.365(3)
C21 H21 0.9300
C19 C20 1.378(4)
C19 H19 0.9300
C14 H14 0.9300
C4 H4 0.9300
C20 H20 0.9300
C26 H26A 0.9600
C26 H26B 0.9600
C26 H26C 0.9600
